data_2007098
loop_
_publ_author_name
'Bats, Jan W.'
'Hashmi, A. Stephen K.'

_publ_section_title
;
 <i>meso</i>-1-[3-(1-Hydroxy-3-butynyl)phenyl]-3-butyn-1-ol
;
_journal_issue 3
_journal_name_full 'Acta Crystallographica Section C'
_journal_page_first 376
_journal_page_last 378
_journal_paper_doi 10.1107/S0108270197016351
_journal_volume 54
_journal_year 1998
_chemical_formula_sum 'C14 H14 O2'
_chemical_formula_weight 214.27
_chemical_name_systematic ' ?'
_space_group_IT_number 2
_symmetry_cell_setting triclinic
_symmetry_space_group_name_Hall '-P 1'
_symmetry_space_group_name_H-M 'P -1'
_atom_type_scat_source International_Tables_for_Xray_Crystallography_(Vol._IV)
_cell_angle_alpha 81.103(11)
_cell_angle_beta 82.321(14)
_cell_angle_gamma 71.925(11)
_cell_formula_units_Z 4
_cell_length_a 8.5162(12)
_cell_length_b 8.8856(14)
_cell_length_c 16.625(2)
_cell_measurement_reflns_used 186
_cell_measurement_temperature 133
_cell_measurement_theta_max 23
_cell_measurement_theta_min 0
_cell_volume 1176.6(3)
_computing_cell_refinement SMART
_computing_data_collection SMART_(Siemens,_1995)
_computing_data_reduction SAINT_(Siemens,_1995)
_computing_molecular_graphics XP_in_SHELXTL
_computing_publication_material MolEN
_computing_structure_refinement LSFM_MolEN_(Fair,_1990)
_computing_structure_solution direct_methods_(SHELXTL;_Sheldrick,_1996a)
_diffrn_measurement_device SIEMENS_SMART
_diffrn_measurement_method \w
_diffrn_radiation_type 'Mo K\a'
_diffrn_radiation_wavelength 0.71073
_diffrn_reflns_av_R_equivalents 0.018
_diffrn_reflns_limit_h_max 11
_diffrn_reflns_limit_h_min -11
_diffrn_reflns_limit_k_max 11
_diffrn_reflns_limit_k_min -11
_diffrn_reflns_limit_l_max 21
_diffrn_reflns_limit_l_min -20
_diffrn_reflns_number 17357
_diffrn_reflns_theta_max 28.78
_diffrn_standards_decay_% 0.00
_diffrn_standards_interval_time 540
_diffrn_standards_number 218
_exptl_absorpt_coefficient_mu 0.074
_exptl_absorpt_correction_T_max 1.000
_exptl_absorpt_correction_T_min 0.823
_exptl_absorpt_correction_type 'empirical by SADABS (Sheldrick, 1996b)'
_exptl_crystal_colour colorless
_exptl_crystal_density_diffrn 1.209
_exptl_crystal_density_meas ?
_exptl_crystal_description prismatic
_exptl_crystal_F_000 456
_exptl_crystal_size_max 0.70
_exptl_crystal_size_mid 0.44
_exptl_crystal_size_min 0.24
_refine_diff_density_max 0.56
_refine_diff_density_min -0.13
_refine_ls_extinction_method none
_refine_ls_goodness_of_fit_obs 2.585
_refine_ls_hydrogen_treatment H_atoms_refined_isotropically
_refine_ls_number_parameters 401
_refine_ls_number_reflns 4739
_refine_ls_R_factor_obs .060
_refine_ls_shift/esd_max 0.001
_refine_ls_structure_factor_coef F
_refine_ls_weighting_details 'w = 4Fo^2^/[\s^2^(Fo^2^) + 0.0009Fo^4^]'
_refine_ls_weighting_scheme calc
_refine_ls_wR_factor_obs .074
_reflns_number_observed 4739
_reflns_number_total 5234
_reflns_observed_criterion I>0.0
_cod_data_source_file ka1257.cif
_cod_data_source_block ys10
_cod_depositor_comments
;
The following automatic conversions were performed:

'_exptl_crystal_density_meas' value 'not measured' was changed to '?'
- the value is perceived as not measured.

Automatic conversion script
Id: cif_fix_values 3008 2015-01-20 13:52:24Z robertas 

The following automatic conversions were performed:

'_refine_ls_weighting_scheme' value '4Fo^2^/[\s^2^(Fo^2^) +
0.0009Fo^4^]' was changed to 'calc'. New tag
'_refine_ls_weighting_details' was created. The value of the new tag
was set to 'w = 4Fo^2^/[\s^2^(Fo^2^) + 0.0009Fo^4^]'.

Automatic conversion script
Id: cif_fix_values 3143 2015-03-26 13:38:13Z robertas 
;
_cod_original_formula_sum C14H14O2
_cod_database_code 2007098

loop_
_symmetry_equiv_pos_as_xyz
'x, y, z'
'-x, -y, -z'

loop_
_atom_site_aniso_label
_atom_site_aniso_U_11
_atom_site_aniso_U_22
_atom_site_aniso_U_33
_atom_site_aniso_U_12
_atom_site_aniso_U_13
_atom_site_aniso_U_23
O1 .0295(4) .0400(5) .0242(4) -.0158(3) -.0005(3) -.0110(4)
O2 .0319(4) .0327(4) .0178(4) -.0177(3) -.0027(3) .0003(3)
O3 .0289(4) .0341(5) .0195(4) -.0132(3) -.0026(3) .0012(4)
O4 .0334(4) .0363(4) .0216(4) -.0186(3) .0007(3) -.0094(4)
C1 .0241(5) .0231(6) .0212(6) -.0081(4) -.0005(5) -.0017(5)
C2 .0224(5) .0244(5) .0203(5) -.0123(4) -.0002(4) -.0017(5)
C3 .0282(5) .0273(6) .0216(6) -.0105(4) .0036(5) -.0055(5)
C4 .0274(6) .0234(6) .0289(6) -.0052(5) .0007(5) -.0012(5)
C5 .0280(5) .0266(6) .0230(6) -.0096(4) -.0037(5) .0038(5)
C6 .0259(5) .0247(5) .0185(5) -.0115(4) .0000(4) -.0014(5)
C7 .0250(5) .0290(6) .0189(5) -.0101(4) -.0008(4) -.0053(5)
C8 .0378(6) .0321(6) .0211(6) -.0175(4) -.0049(5) -.0011(5)
C9 .0420(7) .0356(7) .0241(6) -.0172(5) -.0017(5) -.0012(6)
C10 .0534(8) .0455(8) .0279(7) -.0189(6) -.0095(6) .0068(7)
C11 .0297(6) .0265(6) .0189(6) -.0093(4) -.0007(5) -.0008(5)
C12 .0332(6) .0299(6) .0254(6) -.0128(5) -.0014(5) -.0034(5)
C13 .0319(6) .0264(6) .0344(7) -.0104(5) .0026(5) -.0071(5)
C14 .0330(7) .0266(7) .0424(8) -.0078(5) .0000(6) .0023(6)
C15 .0254(5) .0231(6) .0225(6) -.0077(4) -.0007(5) -.0009(5)
C16 .0281(5) .0237(6) .0209(6) -.0114(4) -.0019(5) -.0010(5)
C17 .0312(6) .0282(6) .0255(6) -.0115(4) -.0055(5) .0029(5)
C18 .0286(6) .0245(6) .0320(7) -.0049(5) -.0003(5) .0000(6)
C19 .0279(6) .0266(6) .0254(6) -.0090(4) .0029(5) -.0057(5)
C20 .0231(5) .0264(6) .0201(5) -.0120(4) -.0005(4) -.0021(5)
C21 .0317(6) .0279(6) .0200(6) -.0095(5) -.0017(5) -.0014(5)
C22 .0357(6) .0302(6) .0255(6) -.0131(5) -.0018(5) -.0023(5)
C23 .0331(6) .0275(6) .0355(7) -.0105(5) .0036(6) -.0074(6)
C24 .0330(6) .0295(7) .0396(8) -.0087(5) -.0011(6) .0033(6)
C25 .0258(5) .0280(6) .0185(5) -.0103(4) -.0001(5) -.0049(5)
C26 .0386(6) .0320(6) .0210(6) -.0186(4) -.0042(5) -.0021(5)
C27 .0435(7) .0338(6) .0241(6) -.0190(5) -.0012(5) -.0021(5)
C28 .0540(8) .0451(8) .0286(7) -.0213(6) -.0083(6) .0060(6)

loop_
_atom_site_label
_atom_site_fract_x
_atom_site_fract_y
_atom_site_fract_z
_atom_site_U_iso_or_equiv
_atom_site_thermal_displace_type
_atom_site_calc_flag
O1 .58540(10) .57170(10) -.20869(5) .0306(4) Uani ?
O2 .62720(10) .58570(10) .21821(5) .0264(4) Uani ?
O3 .90490(10) .40210(10) .28586(5) .0268(4) Uani ?
O4 .88060(10) .43420(10) .71645(5) .0297(4) Uani ?
C1 .61360(10) .66400(10) -.00288(7) .0228(5) Uani ?
C2 .66080(10) .58790(10) -.07313(7) .0223(5) Uani ?
C3 .78150(10) .44030(10) -.07019(7) .0255(6) Uani ?
C4 .8545(2) .3730(2) .00222(8) .0265(6) Uani ?
C5 .8077(2) .4499(2) .07170(8) .0258(6) Uani ?
C6 .68510(10) .59700(10) .06968(7) .0228(5) Uani ?
C7 .58370(10) .67490(10) -.15095(7) .0239(5) Uani ?
C8 .6725(2) .7991(2) -.18940(8) .0295(6) Uani ?
C9 .5935(2) .9005(2) -.26032(8) .0330(7) Uani ?
C10 .5265(2) .9829(2) -.31642(9) .0408(8) Uani ?
C11 .6318(2) .68900(10) .14359(7) .0246(6) Uani ?
C12 .7523(2) .7817(2) .15257(8) .0293(6) Uani ?
C13 .7581(2) .9028(2) .08239(8) .0307(6) Uani ?
C14 .7634(2) .9989(2) .02424(9) .0334(7) Uani ?
C15 .88710(10) .33700(10) .50672(8) .0236(6) Uani ?
C16 .82170(10) .40040(10) .43246(7) .0240(5) Uani ?
C17 .6987(2) .5476(2) .42771(8) .0282(6) Uani ?
C18 .6456(2) .6271(2) .49614(8) .0282(6) Uani ?
C19 .7127(2) .56240(10) .57049(8) .0266(6) Uani ?
C20 .83360(10) .41520(10) .57605(7) .0231(5) Uani ?
C21 .8808(2) .3049(2) .35992(8) .0261(6) Uani ?
C22 .7613(2) .2122(2) .34911(8) .0302(6) Uani ?
C23 .7480(2) .0955(2) .42072(9) .0319(6) Uani ?
C24 .7362(2) .0028(2) .47948(9) .0338(7) Uani ?
C25 .90430(10) .33100(10) .65579(7) .0237(5) Uani ?
C26 .8178(2) .2040(2) .69144(8) .0296(6) Uani ?
C27 .8946(2) .1021(2) .76257(8) .0328(6) Uani ?
C28 .9611(2) .0188(2) .81873(9) .0411(8) Uani ?
H1 .5230(10) .7700(10) -.0046(7) .026(4) Uiso ?
H01 .677(2) .534(2) -.2310(8) .045(4) Uiso ?
H02 .563(2) .536(2) .2134(9) .048(5) Uiso ?
H3 .8150(10) .3890(10) -.1185(7) .027(4) Uiso ?
H03 .818(2) .4600(10) .2704(8) .040(4) Uiso ?
H4 .947(2) .269(2) .0040(8) .042(4) Uiso ?
H04 .951(2) .486(2) .7095(9) .058(5) Uiso ?
H5 .860(2) .4050(10) .1230(8) .034(4) Uiso ?
H7 .4650(10) .7350(10) -.1369(8) .033(4) Uiso ?
H8B .7910(10) .7410(10) -.2052(7) .028(4) Uiso ?
H8A .679(2) .860(2) -.1515(9) .055(5) Uiso ?
H10 .476(2) 1.040(2) -.3606(9) .067(6) Uiso ?
H11 .5180(10) .7720(10) .1384(7) .017(3) Uiso ?
H12A .7210(10) .8360(10) .2028(7) .028(4) Uiso ?
H12B .868(2) .697(2) .1569(9) .053(5) Uiso ?
H14 .772(2) 1.074(2) -.0212(9) .048(5) Uiso ?
H15 .9760(10) .2340(10) .5103(7) .028(4) Uiso ?
H17 .651(2) .589(2) .3761(8) .042(4) Uiso ?
H18 .552(2) .733(2) .4942(8) .045(4) Uiso ?
H19 .6740(10) .6200(10) .6190(8) .031(4) Uiso ?
H21 .9890(10) .2170(10) .3696(7) .026(4) Uiso ?
H22B .647(2) .296(2) .3428(8) .044(4) Uiso ?
H22A .792(2) .157(2) .2984(8) .042(4) Uiso ?
H24 .722(2) -.065(2) .5254(9) .046(5) Uiso ?
H25 1.0210(10) .2810(10) .6470(7) .028(4) Uiso ?
H26B .815(2) .145(2) .6544(8) .046(5) Uiso ?
H26A .698(2) .2600(10) .7077(8) .032(4) Uiso ?
H28 1.013(2) -.042(2) .8624(9) .065(5) Uiso ?

loop_
_geom_angle_atom_site_label_1
_geom_angle_atom_site_label_2
_geom_angle_atom_site_label_3
_geom_angle
C2 C1 C6 121.60(10)
C1 C2 C3 119.00(10)
C1 C2 C7 117.85(9)
C3 C2 C7 123.10(10)
C2 C3 C4 119.70(10)
C3 C4 C5 121.00(10)
C4 C5 C6 119.70(10)
C1 C6 C5 118.90(10)
C1 C6 C11 119.00(10)
C5 C6 C11 122.00(10)
O1 C7 C2 113.60(10)
O1 C7 C8 110.60(10)
C2 C7 C8 109.20(10)
C7 C8 C9 112.60(10)
C8 C9 C10 178.50(10)
O2 C11 C6 111.90(10)
O2 C11 C12 106.10(10)
C6 C11 C12 111.90(10)
C11 C12 C13 111.80(10)
C12 C13 C14 178.6(2)
C16 C15 C20 121.90(10)
C15 C16 C17 118.70(10)
C15 C16 C21 119.20(10)
C17 C16 C21 122.10(10)
C16 C17 C18 119.80(10)
C17 C18 C19 121.00(10)
C18 C19 C20 119.60(10)
C15 C20 C19 119.00(10)
C15 C20 C25 118.00(10)
C19 C20 C25 123.00(10)
O3 C21 C16 112.30(10)
O3 C21 C22 109.50(10)
C16 C21 C22 111.90(10)
C21 C22 C23 111.60(10)
C22 C23 C24 178.9(2)
O4 C25 C20 113.61(9)
O4 C25 C26 106.90(9)
C20 C25 C26 109.10(10)
C25 C26 C27 112.60(10)
C26 C27 C28 178.00(10)

loop_
_geom_bond_atom_site_label_1
_geom_bond_atom_site_label_2
_geom_bond_distance
_geom_bond_publ_flag
O1 C7 1.422(2) ?
O2 C11 1.4280(10) ?
O3 C21 1.4200(10) ?
O4 C25 1.420(2) ?
C1 C2 1.391(2) ?
C1 C6 1.389(2) ?
C2 C3 1.3910(10) ?
C2 C7 1.519(2) ?
C3 C4 1.393(2) ?
C4 C5 1.383(2) ?
C5 C6 1.397(2) ?
C6 C11 1.522(2) ?
C7 C8 1.539(2) ?
C8 C9 1.470(2) ?
C9 C10 1.185(2) ?
C11 C12 1.535(2) ?
C12 C13 1.467(2) ?
C13 C14 1.193(2) ?
C15 C16 1.388(2) ?
C15 C20 1.390(2) ?
C16 C17 1.398(2) ?
C16 C21 1.522(2) ?
C17 C18 1.382(2) ?
C18 C19 1.396(2) ?
C19 C20 1.390(2) ?
C20 C25 1.519(2) ?
C21 C22 1.537(2) ?
C22 C23 1.470(2) ?
C23 C24 1.191(2) ?
C25 C26 1.536(2) ?
C26 C27 1.467(2) ?
C27 C28 1.186(2) ?

loop_
_geom_hbond_atom_site_label_D
_geom_hbond_atom_site_label_H
_geom_hbond_atom_site_label_A
_geom_hbond_site_symmetry_A
_geom_hbond_distance_DH
_geom_hbond_distance_HA
_geom_hbond_distance_DA
_geom_hbond_angle_DHA
_geom_hbond_publ_flag
O1 H01 O4 1_554 0.810(10) 1.850(10) 2.6620(10) 175(2) yes
O2 H02 O1 2_665 0.82(2) 1.82(2) 2.6410(10) 177.0(10) yes
O3 H03 O2 1_555 0.810(10) 1.900(10) 2.6960(10) 171.0(10) yes
O4 H04 O3 2_766 0.85(2) 1.81(2) 2.6590(10) 170.0(10) yes
